data_4024085
loop_
_publ_author_name
'Jos\'e Luis Garc\'ia Ruano'
'Ana M. Mart\'in-Castro'
'Francisco Tato'
'In\'es Alonso'

_publ_section_title
;
 Stereoselective Quaternization of \a-Amino Phenylacetonitriles
 Mediated by a Remote Sulfinyl Group
;
_journal_name_full 'Journal of Organic Chemistry'
_journal_page_first 5994
_journal_page_last 6005
_journal_paper_doi 10.1021/jo0705519
_journal_volume 72
_journal_year 2007
_chemical_formula_sum 'C22 H20 N2 O3 S2'
_chemical_formula_weight 424.52
_chemical_name_systematic
; 
 ? 
;
_space_group_IT_number 4
_symmetry_cell_setting monoclinic
_symmetry_space_group_name_Hall 'P 2yb'
_symmetry_space_group_name_H-M 'P 1 21 1'
_atom_sites_solution_hydrogens geom
_atom_sites_solution_primary direct
_atom_sites_solution_secondary difmap
_audit_creation_method SHELXL-97
_cell_angle_alpha 90.00
_cell_angle_beta 97.002(5)
_cell_angle_gamma 90.00
_cell_formula_units_Z 2
_cell_length_a 9.6663(13)
_cell_length_b 10.7795(14)
_cell_length_c 10.0018(12)
_cell_measurement_temperature 100(2)
_cell_volume 1034.4(2)
_computing_cell_refinement 'Bruker SMART'
_computing_data_collection 'Bruker SMART'
_computing_data_reduction 'Bruker SAINT'
_computing_molecular_graphics 'Bruker SHELXTL'
_computing_publication_material 'Bruker SHELXTL'
_computing_structure_refinement 'SHELXL-97 (Sheldrick, 1997)'
_computing_structure_solution 'SHELXS-97 (Sheldrick, 1990)'
_diffrn_ambient_temperature 100(2)
_diffrn_measured_fraction_theta_full 0.963
_diffrn_measured_fraction_theta_max 0.963
_diffrn_measurement_device_type 'CCD area detector'
_diffrn_measurement_method 'phi and omega scans'
_diffrn_radiation_monochromator graphite
_diffrn_radiation_source 'fine-focus sealed tube'
_diffrn_radiation_type CuK\a
_diffrn_radiation_wavelength 1.54178
_diffrn_reflns_av_R_equivalents 0.0297
_diffrn_reflns_av_sigmaI/netI 0.0443
_diffrn_reflns_limit_h_max 10
_diffrn_reflns_limit_h_min -11
_diffrn_reflns_limit_k_max 12
_diffrn_reflns_limit_k_min -12
_diffrn_reflns_limit_l_max 12
_diffrn_reflns_limit_l_min -10
_diffrn_reflns_number 5857
_diffrn_reflns_theta_full 67.90
_diffrn_reflns_theta_max 67.90
_diffrn_reflns_theta_min 4.45
_exptl_absorpt_coefficient_mu 2.550
_exptl_absorpt_correction_type multi-scan
_exptl_crystal_colour colorless
_exptl_crystal_density_diffrn 1.363
_exptl_crystal_density_meas 0
_exptl_crystal_density_method 'not measured'
_exptl_crystal_description prism
_exptl_crystal_F_000 444
_exptl_crystal_size_max 0.16
_exptl_crystal_size_mid 0.09
_exptl_crystal_size_min 0.04
_refine_diff_density_max 0.526
_refine_diff_density_min -0.222
_refine_diff_density_rms 0.068
_refine_ls_abs_structure_details 'Flack H D (1983), Acta Cryst. A39, 876-881'
_refine_ls_abs_structure_Flack 0.08(3)
_refine_ls_extinction_method none
_refine_ls_goodness_of_fit_ref 1.037
_refine_ls_hydrogen_treatment mixed
_refine_ls_matrix_type full
_refine_ls_number_parameters 320
_refine_ls_number_reflns 3128
_refine_ls_number_restraints 1
_refine_ls_restrained_S_all 1.037
_refine_ls_R_factor_all 0.0636
_refine_ls_R_factor_gt 0.0566
_refine_ls_shift/su_max 0.000
_refine_ls_shift/su_mean 0.000
_refine_ls_structure_factor_coef Fsqd
_refine_ls_weighting_details 'calc w=1/[\s^2^(Fo^2^)+(0.1058P)^2^+0.0000P] where P=(Fo^2^+2Fc^2^)/3'
_refine_ls_weighting_scheme calc
_refine_ls_wR_factor_gt 0.1369
_refine_ls_wR_factor_ref 0.1428
_reflns_number_gt 2786
_reflns_number_total 3128
_reflns_threshold_expression >2sigma(I)
_cod_data_source_file jo0705519si20070316_081207.cif
_cod_data_source_block datos_m
_cod_depositor_comments
;
The following automatic conversions were performed:
'_symmetry_cell_setting' value 'Monoclinic' changed to 'monoclinic'
according to '/home/saulius/struct/CIF-dictionaries/cif_core.dic'
dictionary named 'cif_core.dic' version 2.4.1 from 2010-06-29.

Automatic conversion script
Id: cif_fix_enum 1527 2010-12-29 10:47:43Z saulius 
;
_cod_original_sg_symbol_H-M 'P 21'
_cod_database_code 4024085

loop_
_symmetry_equiv_pos_as_xyz
'x, y, z'
'-x, y+1/2, -z'

loop_
_atom_site_label
_atom_site_type_symbol
_atom_site_fract_x
_atom_site_fract_y
_atom_site_fract_z
_atom_site_U_iso_or_equiv
_atom_site_adp_type
_atom_site_occupancy
_atom_site_symmetry_multiplicity
_atom_site_calc_flag
_atom_site_refinement_flags
_atom_site_disorder_assembly
_atom_site_disorder_group
C1 C 0.3060(5) 0.3892(4) 0.6804(4) 0.0241(9) Uani 1 1 d . . .
C2 C 0.1804(5) 0.4584(4) 0.7133(5) 0.0273(10) Uani 1 1 d . . .
C3 C 0.5671(4) 0.2721(5) 0.9177(4) 0.0222(8) Uani 1 1 d . . .
C4 C 0.6338(5) 0.1588(5) 0.9363(5) 0.0253(9) Uani 1 1 d . . .
C5 C 0.7791(5) 0.1549(5) 0.9432(5) 0.0288(10) Uani 1 1 d . . .
C6 C 0.8550(4) 0.2616(5) 0.9295(4) 0.0314(10) Uani 1 1 d . . .
C7 C 0.7858(5) 0.3747(5) 0.9103(5) 0.0320(11) Uani 1 1 d . . .
C8 C 0.6406(5) 0.3803(5) 0.9058(5) 0.0270(10) Uani 1 1 d . . .
C9 C 1.0111(5) 0.2536(6) 0.9351(6) 0.0471(14) Uani 1 1 d . . .
H9A H 1.0357 0.2320 0.8458 0.071 Uiso 1 1 calc R . .
H9B H 1.0466 0.1897 1.0001 0.071 Uiso 1 1 calc R . .
H9C H 1.0526 0.3338 0.9630 0.071 Uiso 1 1 calc R . .
C10 C 0.2873(5) 0.3638(4) 0.5289(5) 0.0248(9) Uani 1 1 d . . .
C11 C 0.3618(5) 0.4273(4) 0.4415(5) 0.0250(9) Uani 1 1 d . . .
C12 C 0.3444(5) 0.3999(5) 0.3053(5) 0.0305(10) Uani 1 1 d . . .
C13 C 0.2510(5) 0.3087(5) 0.2560(5) 0.0338(11) Uani 1 1 d . . .
C14 C 0.1747(5) 0.2463(4) 0.3423(5) 0.0327(11) Uani 1 1 d . . .
C15 C 0.1924(4) 0.2737(5) 0.4782(4) 0.0290(9) Uani 1 1 d . . .
C16 C 0.3771(5) 0.6635(4) 0.5414(5) 0.0285(10) Uani 1 1 d . . .
C17 C 0.3853(6) 0.7021(4) 0.6743(5) 0.0329(11) Uani 1 1 d . . .
C18 C 0.3003(5) 0.7966(5) 0.7090(5) 0.0361(11) Uani 1 1 d . . .
C19 C 0.2080(5) 0.8552(4) 0.6128(5) 0.0338(11) Uani 1 1 d . . .
C20 C 0.2033(5) 0.8167(5) 0.4785(6) 0.0366(12) Uani 1 1 d . . .
C21 C 0.2864(5) 0.7222(5) 0.4438(6) 0.0349(11) Uani 1 1 d . . .
C22 C 0.1175(6) 0.9595(5) 0.6515(6) 0.0441(13) Uani 1 1 d . . .
H22A H 0.1764 1.0279 0.6895 0.066 Uiso 1 1 calc R . .
H22B H 0.0594 0.9299 0.7187 0.066 Uiso 1 1 calc R . .
H22C H 0.0576 0.9886 0.5715 0.066 Uiso 1 1 calc R . .
N1 N 0.3184(3) 0.2711(4) 0.7528(3) 0.0226(7) Uani 1 1 d . . .
N2 N 0.0820(5) 0.5093(4) 0.7332(5) 0.0383(11) Uani 1 1 d . . .
S1 S 0.38468(9) 0.27339(9) 0.91081(9) 0.0221(2) Uani 1 1 d . . .
S2 S 0.49123(14) 0.54302(10) 0.49965(14) 0.0283(3) Uani 1 1 d . . .
O1 O 0.3443(4) 0.1599(3) 0.9681(3) 0.0277(7) Uani 1 1 d . . .
O2 O 0.3435(3) 0.3893(3) 0.9623(3) 0.0272(7) Uani 1 1 d . . .
O3 O 0.5514(4) 0.5808(3) 0.3754(4) 0.0358(8) Uani 1 1 d . . .
H1A H 0.390(5) 0.443(4) 0.705(5) 0.014(11) Uiso 1 1 d . . .
H1B H 0.360(5) 0.221(4) 0.713(4) 0.008(10) Uiso 1 1 d . . .
H4 H 0.590(5) 0.086(5) 0.953(5) 0.022(13) Uiso 1 1 d . . .
H5 H 0.831(6) 0.071(5) 0.955(5) 0.031(14) Uiso 1 1 d . . .
H7 H 0.830(5) 0.448(5) 0.901(5) 0.021(12) Uiso 1 1 d . . .
H8 H 0.593(6) 0.455(6) 0.894(6) 0.034(15) Uiso 1 1 d . . .
H12 H 0.400(5) 0.440(5) 0.250(5) 0.023(12) Uiso 1 1 d . . .
H13 H 0.240(5) 0.286(6) 0.157(5) 0.039(13) Uiso 1 1 d . . .
H14 H 0.116(6) 0.189(5) 0.313(6) 0.032(15) Uiso 1 1 d . . .
H15 H 0.136(6) 0.234(5) 0.530(5) 0.034(14) Uiso 1 1 d . . .
H17 H 0.456(6) 0.657(6) 0.746(6) 0.042(16) Uiso 1 1 d . . .
H18 H 0.303(6) 0.828(6) 0.798(7) 0.045(17) Uiso 1 1 d . . .
H20 H 0.146(6) 0.864(6) 0.413(6) 0.039(15) Uiso 1 1 d . . .
H21 H 0.301(6) 0.692(5) 0.354(6) 0.033(15) Uiso 1 1 d . . .

loop_
_atom_site_aniso_label
_atom_site_aniso_U_11
_atom_site_aniso_U_22
_atom_site_aniso_U_33
_atom_site_aniso_U_23
_atom_site_aniso_U_13
_atom_site_aniso_U_12
C1 0.027(2) 0.023(2) 0.022(2) 0.0015(19) 0.0024(16) -0.001(2)
C2 0.032(3) 0.0200(19) 0.029(2) 0.0032(18) 0.0009(18) 0.001(2)
C3 0.0212(18) 0.024(2) 0.0210(18) -0.004(2) 0.0021(13) 0.001(2)
C4 0.027(2) 0.024(2) 0.026(2) 0.0035(19) 0.0036(17) 0.000(2)
C5 0.028(2) 0.029(2) 0.028(3) 0.001(2) 0.0004(18) 0.002(2)
C6 0.022(2) 0.043(3) 0.028(2) 0.004(2) -0.0021(15) 0.002(2)
C7 0.028(3) 0.032(2) 0.034(3) 0.005(2) -0.0023(19) -0.011(2)
C8 0.030(2) 0.023(2) 0.027(2) 0.001(2) 0.0008(18) 0.001(2)
C9 0.025(2) 0.057(4) 0.059(3) 0.007(3) 0.001(2) -0.005(3)
C10 0.025(2) 0.023(2) 0.026(2) 0.0026(18) 0.0019(16) 0.0026(18)
C11 0.027(2) 0.020(2) 0.028(2) 0.0022(18) 0.0028(17) 0.0022(18)
C12 0.034(3) 0.030(2) 0.028(2) 0.003(2) 0.0071(19) -0.001(2)
C13 0.038(3) 0.040(3) 0.023(2) -0.001(2) 0.0030(18) -0.002(2)
C14 0.031(2) 0.029(3) 0.037(3) -0.003(2) -0.0006(19) -0.003(2)
C15 0.029(2) 0.029(2) 0.030(2) 0.004(2) 0.0058(16) -0.003(2)
C16 0.033(2) 0.021(2) 0.031(3) 0.002(2) 0.0038(18) -0.004(2)
C17 0.038(3) 0.025(2) 0.034(3) 0.000(2) -0.002(2) -0.004(2)
C18 0.048(3) 0.029(3) 0.031(2) -0.003(2) 0.0022(19) -0.007(2)
C19 0.033(3) 0.026(2) 0.042(3) -0.005(2) 0.004(2) -0.010(2)
C20 0.036(3) 0.036(3) 0.036(3) 0.002(2) -0.005(2) 0.004(2)
C21 0.036(3) 0.034(2) 0.033(3) 0.002(2) 0.000(2) 0.000(2)
C22 0.048(3) 0.034(3) 0.051(4) -0.006(3) 0.009(3) -0.004(3)
N1 0.0256(17) 0.0199(17) 0.0220(17) 0.0003(17) 0.0019(13) 0.0009(18)
N2 0.040(3) 0.036(2) 0.039(3) -0.0007(19) 0.0035(19) 0.010(2)
S1 0.0221(5) 0.0209(5) 0.0233(5) -0.0002(4) 0.0028(3) 0.0010(5)
S2 0.0275(5) 0.0264(5) 0.0310(5) 0.0038(5) 0.0033(4) -0.0034(5)
O1 0.0276(17) 0.0276(16) 0.0285(18) 0.0047(14) 0.0058(13) -0.0010(14)
O2 0.0278(17) 0.0255(15) 0.0285(18) -0.0017(14) 0.0043(12) 0.0020(14)
O3 0.0356(18) 0.0332(18) 0.040(2) 0.0043(15) 0.0100(14) -0.0064(15)

loop_
_atom_type_symbol
_atom_type_description
_atom_type_scat_dispersion_real
_atom_type_scat_dispersion_imag
_atom_type_scat_source
C C 0.0181 0.0091 'International Tables Vol C Tables 4.2.6.8 and 6.1.1.4'
H H 0.0000 0.0000 'International Tables Vol C Tables 4.2.6.8 and 6.1.1.4'
N N 0.0311 0.0180 'International Tables Vol C Tables 4.2.6.8 and 6.1.1.4'
O O 0.0492 0.0322 'International Tables Vol C Tables 4.2.6.8 and 6.1.1.4'
S S 0.3331 0.5567 'International Tables Vol C Tables 4.2.6.8 and 6.1.1.4'

loop_
_geom_angle_atom_site_label_1
_geom_angle_atom_site_label_2
_geom_angle_atom_site_label_3
_geom_angle
_geom_angle_site_symmetry_1
_geom_angle_site_symmetry_3
_geom_angle_publ_flag
N1 C1 C2 110.2(4) . . ?
N1 C1 C10 109.1(4) . . ?
C2 C1 C10 107.9(4) . . ?
N1 C1 H1A 111(3) . . ?
C2 C1 H1A 108(3) . . ?
C10 C1 H1A 110(3) . . ?
N2 C2 C1 177.1(5) . . ?
C8 C3 C4 121.5(4) . . ?
C8 C3 S1 121.0(4) . . ?
C4 C3 S1 117.5(3) . . ?
C3 C4 C5 118.8(4) . . ?
C3 C4 H4 124(3) . . ?
C5 C4 H4 117(3) . . ?
C6 C5 C4 120.9(5) . . ?
C6 C5 H5 119(3) . . ?
C4 C5 H5 120(3) . . ?
C5 C6 C7 119.4(4) . . ?
C5 C6 C9 119.4(5) . . ?
C7 C6 C9 121.2(5) . . ?
C6 C7 C8 120.3(5) . . ?
C6 C7 H7 124(3) . . ?
C8 C7 H7 116(3) . . ?
C3 C8 C7 119.1(5) . . ?
C3 C8 H8 120(4) . . ?
C7 C8 H8 121(4) . . ?
C6 C9 H9A 109.5 . . ?
C6 C9 H9B 109.5 . . ?
H9A C9 H9B 109.5 . . ?
C6 C9 H9C 109.5 . . ?
H9A C9 H9C 109.5 . . ?
H9B C9 H9C 109.5 . . ?
C11 C10 C15 119.2(4) . . ?
C11 C10 C1 122.1(4) . . ?
C15 C10 C1 118.7(4) . . ?
C10 C11 C12 120.5(4) . . ?
C10 C11 S2 122.1(4) . . ?
C12 C11 S2 117.3(3) . . ?
C11 C12 C13 119.8(4) . . ?
C11 C12 H12 119(3) . . ?
C13 C12 H12 121(3) . . ?
C14 C13 C12 119.9(5) . . ?
C14 C13 H13 120(3) . . ?
C12 C13 H13 120(3) . . ?
C13 C14 C15 120.1(5) . . ?
C13 C14 H14 121(4) . . ?
C15 C14 H14 119(4) . . ?
C14 C15 C10 120.4(4) . . ?
C14 C15 H15 117(4) . . ?
C10 C15 H15 123(4) . . ?
C21 C16 C17 119.8(5) . . ?
C21 C16 S2 121.6(4) . . ?
C17 C16 S2 118.5(4) . . ?
C18 C17 C16 119.8(5) . . ?
C18 C17 H17 122(3) . . ?
C16 C17 H17 118(3) . . ?
C17 C18 C19 121.0(5) . . ?
C17 C18 H18 123(4) . . ?
C19 C18 H18 116(4) . . ?
C18 C19 C20 118.3(5) . . ?
C18 C19 C22 120.6(5) . . ?
C20 C19 C22 121.1(5) . . ?
C21 C20 C19 120.9(5) . . ?
C21 C20 H20 122(4) . . ?
C19 C20 H20 117(4) . . ?
C20 C21 C16 120.2(5) . . ?
C20 C21 H21 129(3) . . ?
C16 C21 H21 110(3) . . ?
C19 C22 H22A 109.5 . . ?
C19 C22 H22B 109.5 . . ?
H22A C22 H22B 109.5 . . ?
C19 C22 H22C 109.5 . . ?
H22A C22 H22C 109.5 . . ?
H22B C22 H22C 109.5 . . ?
C1 N1 S1 117.7(3) . . ?
C1 N1 H1B 111(3) . . ?
S1 N1 H1B 109(3) . . ?
O1 S1 O2 120.31(16) . . ?
O1 S1 N1 106.4(2) . . ?
O2 S1 N1 105.6(2) . . ?
O1 S1 C3 107.5(2) . . ?
O2 S1 C3 108.4(2) . . ?
N1 S1 C3 108.17(18) . . ?
O3 S2 C16 108.1(2) . . ?
O3 S2 C11 104.2(2) . . ?
C16 S2 C11 98.8(2) . . ?

loop_
_geom_bond_atom_site_label_1
_geom_bond_atom_site_label_2
_geom_bond_distance
_geom_bond_site_symmetry_2
_geom_bond_publ_flag
C1 N1 1.463(6) . ?
C1 C2 1.495(7) . ?
C1 C10 1.529(6) . ?
C1 H1A 1.01(5) . ?
C2 N2 1.137(7) . ?
C3 C8 1.378(7) . ?
C3 C4 1.383(7) . ?
C3 S1 1.757(4) . ?
C4 C5 1.399(7) . ?
C4 H4 0.92(5) . ?
C5 C6 1.379(7) . ?
C5 H5 1.03(6) . ?
C6 C7 1.394(8) . ?
C6 C9 1.506(6) . ?
C7 C8 1.400(7) . ?
C7 H7 0.91(5) . ?
C8 H8 0.92(6) . ?
C9 H9A 0.9800 . ?
C9 H9B 0.9800 . ?
C9 H9C 0.9800 . ?
C10 C11 1.380(6) . ?
C10 C15 1.389(7) . ?
C11 C12 1.384(7) . ?
C11 S2 1.812(5) . ?
C12 C13 1.385(7) . ?
C12 H12 0.92(5) . ?
C13 C14 1.377(7) . ?
C13 H13 1.01(5) . ?
C14 C15 1.380(7) . ?
C14 H14 0.86(6) . ?
C15 H15 0.91(6) . ?
C16 C21 1.383(7) . ?
C16 C17 1.386(7) . ?
C16 S2 1.786(5) . ?
C17 C18 1.380(7) . ?
C17 H17 1.04(6) . ?
C18 C19 1.383(7) . ?
C18 H18 0.95(6) . ?
C19 C20 1.401(8) . ?
C19 C22 1.503(8) . ?
C20 C21 1.367(8) . ?
C20 H20 0.95(6) . ?
C21 H21 0.98(6) . ?
C22 H22A 0.9800 . ?
C22 H22B 0.9800 . ?
C22 H22C 0.9800 . ?
N1 S1 1.631(3) . ?
N1 H1B 0.81(5) . ?
S1 O1 1.425(3) . ?
S1 O2 1.427(3) . ?
S2 O3 1.492(4) . ?

loop_
_geom_hbond_atom_site_label_D
_geom_hbond_atom_site_label_H
_geom_hbond_atom_site_label_A
_geom_hbond_distance_DH
_geom_hbond_distance_HA
_geom_hbond_distance_DA
_geom_hbond_angle_DHA
_geom_hbond_site_symmetry_A
N1 H1B O3 0.81(5) 1.99(5) 2.798(5) 173(4) 2_646

loop_
_geom_torsion_atom_site_label_1
_geom_torsion_atom_site_label_2
_geom_torsion_atom_site_label_3
_geom_torsion_atom_site_label_4
_geom_torsion
_geom_torsion_site_symmetry_1
_geom_torsion_site_symmetry_2
_geom_torsion_site_symmetry_3
_geom_torsion_site_symmetry_4
_geom_torsion_publ_flag
N1 C1 C2 N2 -101(10) . . . . ?
C10 C1 C2 N2 18(10) . . . . ?
C8 C3 C4 C5 0.1(7) . . . . ?
S1 C3 C4 C5 -179.5(3) . . . . ?
C3 C4 C5 C6 -1.1(7) . . . . ?
C4 C5 C6 C7 0.8(7) . . . . ?
C4 C5 C6 C9 -178.9(5) . . . . ?
C5 C6 C7 C8 0.4(7) . . . . ?
C9 C6 C7 C8 -179.8(5) . . . . ?
C4 C3 C8 C7 1.2(7) . . . . ?
S1 C3 C8 C7 -179.3(4) . . . . ?
C6 C7 C8 C3 -1.4(7) . . . . ?
N1 C1 C10 C11 -133.8(4) . . . . ?
C2 C1 C10 C11 106.6(5) . . . . ?
N1 C1 C10 C15 46.1(6) . . . . ?
C2 C1 C10 C15 -73.6(5) . . . . ?
C15 C10 C11 C12 -1.3(7) . . . . ?
C1 C10 C11 C12 178.6(4) . . . . ?
C15 C10 C11 S2 -178.2(4) . . . . ?
C1 C10 C11 S2 1.7(6) . . . . ?
C10 C11 C12 C13 0.3(7) . . . . ?
S2 C11 C12 C13 177.4(4) . . . . ?
C11 C12 C13 C14 0.7(7) . . . . ?
C12 C13 C14 C15 -0.7(7) . . . . ?
C13 C14 C15 C10 -0.2(7) . . . . ?
C11 C10 C15 C14 1.2(7) . . . . ?
C1 C10 C15 C14 -178.7(4) . . . . ?
C21 C16 C17 C18 1.8(7) . . . . ?
S2 C16 C17 C18 178.7(4) . . . . ?
C16 C17 C18 C19 -1.0(7) . . . . ?
C17 C18 C19 C20 -0.3(8) . . . . ?
C17 C18 C19 C22 -179.0(5) . . . . ?
C18 C19 C20 C21 1.0(8) . . . . ?
C22 C19 C20 C21 179.6(5) . . . . ?
C19 C20 C21 C16 -0.2(8) . . . . ?
C17 C16 C21 C20 -1.2(7) . . . . ?
S2 C16 C21 C20 -178.0(4) . . . . ?
C2 C1 N1 S1 -79.8(4) . . . . ?
C10 C1 N1 S1 162.0(3) . . . . ?
C1 N1 S1 O1 161.4(3) . . . . ?
C1 N1 S1 O2 32.5(4) . . . . ?
C1 N1 S1 C3 -83.4(4) . . . . ?
C8 C3 S1 O1 -161.6(3) . . . . ?
C4 C3 S1 O1 18.0(4) . . . . ?
C8 C3 S1 O2 -30.1(4) . . . . ?
C4 C3 S1 O2 149.5(3) . . . . ?
C8 C3 S1 N1 84.0(4) . . . . ?
C4 C3 S1 N1 -96.4(4) . . . . ?
C21 C16 S2 O3 42.3(5) . . . . ?
C17 C16 S2 O3 -134.6(4) . . . . ?
C21 C16 S2 C11 -65.8(4) . . . . ?
C17 C16 S2 C11 117.3(4) . . . . ?
C10 C11 S2 O3 176.3(4) . . . . ?
C12 C11 S2 O3 -0.7(4) . . . . ?
C10 C11 S2 C16 -72.3(4) . . . . ?
C12 C11 S2 C16 110.7(4) . . . . ?

loop_
_cod_related_entry_id
_cod_related_entry_database
_cod_related_entry_code
1 ChemSpider 21194031
